data_4116012
loop_
_publ_author_name
'Masahiro Irie'
'Thorsten Lifka'
'Seiya Kobatake'
'Nobuo Kato'

_publ_contact_author
;
    Prof. Masahiro Irie
    Department of Chemistry and Biochemistry
    Graduate School of Engineering
    Kyushu University
    Hakozaki 6-10-1, Higashi-ku
    Fukuoka  812-8581, Japan
;
_publ_contact_author_email irie@cstf.kyushu-u.ac.jp
_publ_contact_author_fax +81-92-642-3568
_publ_contact_author_phone +81-92-642-3556
_publ_section_title
;
 Photochromism of
 1,2-Bis(2-methyl-5-phenyl-3-thienyl)perfluorocyclopentene in a
 Single-Crystalline Phase
;
_journal_name_full 'Journal of the American Chemical Society'
_journal_page_first 4871
_journal_page_last 4876
_journal_paper_doi 10.1021/ja993181h
_journal_volume 122
_journal_year 2000
_chemical_formula_moiety 'C27 H18 F6 S2'
_chemical_formula_sum 'C27 H18 F6 S2'
_chemical_formula_weight 520.53
_chemical_melting_point 412
_chemical_name_common
;
1,2-bis(2-methyl-5-phenyl-3-thienyl)perfluorocyclopentene
;
_chemical_name_systematic
;
3-(3,3,4,4,5,5-hexafluoro-2-(2-methyl-5-phenyl(3-thienyl))cyclopent-1-
enyl)-2-methyl-5-phenylthiophene
;
_space_group_IT_number 14
_symmetry_cell_setting monoclinic
_symmetry_space_group_name_Hall '-P 2ybc'
_symmetry_space_group_name_H-M 'P 1 21/c 1'
_atom_sites_solution_hydrogens geom
_atom_sites_solution_primary direct
_atom_sites_solution_secondary difmap
_audit_creation_method SHELXL-97
_cell_angle_alpha 90.00
_cell_angle_beta 96.323(2)
_cell_angle_gamma 90.00
_cell_formula_units_Z 8
_cell_length_a 18.786(2)
_cell_length_b 11.7616(14)
_cell_length_c 21.675(3)
_cell_measurement_reflns_used 5530
_cell_measurement_temperature 296(2)
_cell_measurement_theta_max 21.97
_cell_measurement_theta_min 1.09
_cell_volume 4760.0(10)
_computing_cell_refinement 'Bruker SMART'
_computing_data_collection 'Bruker SMART'
_computing_data_reduction 'Bruker SHELXTL'
_computing_molecular_graphics 'Bruker SHELXTL'
_computing_publication_material 'Bruker SHELXTL'
_computing_structure_refinement 'SHELXL-97 (Sheldrick, 1997)'
_computing_structure_solution 'SHELXS-97 (Sheldrick, 1990)'
_diffrn_ambient_temperature 296(2)
_diffrn_measured_fraction_theta_full 0.998
_diffrn_measured_fraction_theta_max 0.998
_diffrn_measurement_device_type 'CCD area detector'
_diffrn_measurement_method 'omega scans'
_diffrn_radiation_monochromator graphite
_diffrn_radiation_source 'sealed tube'
_diffrn_radiation_type MoK\a
_diffrn_radiation_wavelength 0.71073
_diffrn_reflns_av_R_equivalents 0.0000
_diffrn_reflns_av_sigmaI/netI 0.0316
_diffrn_reflns_limit_h_max 19
_diffrn_reflns_limit_h_min -19
_diffrn_reflns_limit_k_max 12
_diffrn_reflns_limit_k_min 0
_diffrn_reflns_limit_l_max 22
_diffrn_reflns_limit_l_min 0
_diffrn_reflns_number 5813
_diffrn_reflns_theta_full 21.97
_diffrn_reflns_theta_max 21.97
_diffrn_reflns_theta_min 1.09
_diffrn_standards_decay_% 0.2
_exptl_absorpt_coefficient_mu 0.285
_exptl_absorpt_correction_T_max 0.918
_exptl_absorpt_correction_T_min 0.815
_exptl_absorpt_correction_type multi-scan
_exptl_absorpt_process_details 'SADABS (Bruker SHELXTL)'
_exptl_crystal_colour colorless
_exptl_crystal_density_diffrn 1.453
_exptl_crystal_description prism
_exptl_crystal_F_000 2128
_exptl_crystal_size_max 0.7
_exptl_crystal_size_mid 0.6
_exptl_crystal_size_min 0.3
_refine_diff_density_max 0.740
_refine_diff_density_min -0.269
_refine_diff_density_rms 0.051
_refine_ls_extinction_method none
_refine_ls_goodness_of_fit_ref 1.023
_refine_ls_hydrogen_treatment mixed
_refine_ls_matrix_type full
_refine_ls_number_parameters 635
_refine_ls_number_reflns 5813
_refine_ls_number_restraints 0
_refine_ls_restrained_S_all 1.023
_refine_ls_R_factor_all 0.0806
_refine_ls_R_factor_gt 0.0485
_refine_ls_shift/su_max 0.000
_refine_ls_shift/su_mean 0.000
_refine_ls_structure_factor_coef Fsqd
_refine_ls_weighting_details 'calc w=1/[\s^2^(Fo^2^)+(0.0891P)^2^+1.3797P] where P=(Fo^2^+2Fc^2^)/3'
_refine_ls_weighting_scheme calc
_refine_ls_wR_factor_gt 0.1328
_refine_ls_wR_factor_ref 0.1516
_reflns_number_gt 3860
_reflns_number_total 5813
_reflns_threshold_expression >2sigma(I)
_cod_data_source_file ja993181h_2.cif
_cod_data_source_block comp1a
_cod_original_cell_volume 4759.9(10)
_cod_database_code 4116012

loop_
_symmetry_equiv_pos_as_xyz
'x, y, z'
'-x, y+1/2, -z+1/2'
'-x, -y, -z'
'x, -y-1/2, z-1/2'

loop_
_atom_site_label
_atom_site_type_symbol
_atom_site_fract_x
_atom_site_fract_y
_atom_site_fract_z
_atom_site_U_iso_or_equiv
_atom_site_adp_type
_atom_site_occupancy
_atom_site_symmetry_multiplicity
_atom_site_calc_flag
_atom_site_refinement_flags
S1 S 0.36695(7) 0.68297(9) -0.00237(5) 0.0584(3) Uani 1 1 d .
S3 S 0.14267(7) 0.45057(10) 0.50343(5) 0.0693(4) Uani 1 1 d .
S2 S 0.22901(5) 0.97644(10) 0.16029(5) 0.0571(3) Uani 1 1 d .
S4 S 0.26829(6) 0.14491(11) 0.32735(6) 0.0638(4) Uani 1 1 d .
F5 F 0.51412(12) 1.0867(2) 0.18975(13) 0.0749(8) Uani 1 1 d .
F3 F 0.61970(12) 0.9593(2) 0.23378(13) 0.0801(8) Uani 1 1 d .
F10 F -0.12171(15) 0.1925(3) 0.27613(17) 0.1121(12) Uani 1 1 d .
F12 F -0.01662(13) 0.0558(2) 0.31313(16) 0.0931(10) Uani 1 1 d .
F7 F -0.06038(14) 0.4233(2) 0.31993(16) 0.1012(11) Uani 1 1 d .
F6 F 0.46991(13) 1.0164(2) 0.26844(12) 0.0784(8) Uani 1 1 d .
C49 C 0.2556(2) -0.0898(4) 0.33972(18) 0.0528(11) Uani 1 1 d .
F11 F 0.02161(15) 0.1262(3) 0.23249(14) 0.0982(10) Uani 1 1 d .
F4 F 0.54942(15) 0.8412(2) 0.27289(13) 0.0838(8) Uani 1 1 d .
C11 C 0.36418(19) 0.9658(3) 0.16558(17) 0.0403(9) Uani 1 1 d .
F8 F -0.08243(16) 0.2890(3) 0.38080(15) 0.1168(12) Uani 1 1 d .
C9 C 0.4384(2) 0.9270(3) 0.17141(18) 0.0427(10) Uani 1 1 d .
C36 C 0.0621(2) 0.2114(3) 0.32848(18) 0.0424(10) Uani 1 1 d .
C38 C 0.1346(2) 0.1665(3) 0.33109(17) 0.0436(10) Uani 1 1 d .
C12 C 0.3462(2) 1.0828(3) 0.16146(18) 0.0458(10) Uani 1 1 d .
H12 H 0.3801 1.1405 0.1615 0.055 Uiso 1 1 calc R
F9 F -0.05436(19) 0.2985(3) 0.22866(15) 0.1131(11) Uani 1 1 d .
C21 C 0.3548(3) 0.4170(4) -0.0034(2) 0.0717(14) Uani 1 1 d .
H21 H 0.3191 0.4624 -0.0239 0.086 Uiso 1 1 calc R
F1 F 0.58794(14) 0.8805(3) 0.12330(13) 0.0881(9) Uani 1 1 d .
C32 C 0.0365(2) 0.3017(3) 0.35730(18) 0.0457(10) Uani 1 1 d .
C39 C 0.1498(2) 0.0483(3) 0.33560(18) 0.0475(10) Uani 1 1 d .
H39 H 0.1146 -0.0064 0.3387 0.057 Uiso 1 1 calc R
C2 C 0.4375(2) 0.7646(3) 0.09394(19) 0.0469(10) Uani 1 1 d .
F2 F 0.57173(14) 0.7302(2) 0.17633(15) 0.0934(10) Uani 1 1 d .
C5 C 0.4695(2) 0.8419(3) 0.14252(18) 0.0451(10) Uani 1 1 d .
C29 C 0.0719(2) 0.3765(3) 0.40526(19) 0.0488(10) Uani 1 1 d .
C40 C 0.2202(2) 0.0223(4) 0.33495(18) 0.0501(11) Uani 1 1 d .
C7 C 0.5564(2) 0.9074(4) 0.2232(2) 0.0554(11) Uani 1 1 d .
C22 C 0.2367(2) 1.2120(4) 0.15221(19) 0.0531(11) Uani 1 1 d .
C30 C 0.0647(2) 0.4969(3) 0.40474(19) 0.0520(11) Uani 1 1 d .
H30 H 0.0377 0.5358 0.3729 0.062 Uiso 1 1 calc R
C37 C 0.1943(2) 0.2304(4) 0.32583(19) 0.0523(11) Uani 1 1 d .
C10 C 0.3054(2) 0.8969(3) 0.16531(18) 0.0468(10) Uani 1 1 d .
C35 C 0.0036(2) 0.1540(4) 0.2890(2) 0.0562(12) Uani 1 1 d .
C3 C 0.4455(2) 0.6446(3) 0.09757(19) 0.0499(11) Uani 1 1 d .
H3 H 0.4725 0.6081 0.1303 0.060 Uiso 1 1 calc R
C13 C 0.2741(2) 1.1028(3) 0.15738(17) 0.0471(10) Uani 1 1 d .
C1 C 0.3963(2) 0.7983(3) 0.04165(19) 0.0514(11) Uani 1 1 d .
C34 C -0.0584(2) 0.2372(4) 0.2833(3) 0.0712(14) Uani 1 1 d .
C8 C 0.4931(2) 0.9878(4) 0.2136(2) 0.0499(11) Uani 1 1 d .
C28 C 0.1127(2) 0.3387(3) 0.45701(19) 0.0550(11) Uani 1 1 d .
C17 C 0.4588(3) 0.3953(4) 0.0671(2) 0.0654(13) Uani 1 1 d .
H17 H 0.4953 0.4263 0.0945 0.078 Uiso 1 1 calc R
C16 C 0.4077(2) 0.4663(3) 0.03743(19) 0.0516(11) Uani 1 1 d .
C4 C 0.4104(2) 0.5884(3) 0.04910(18) 0.0488(11) Uani 1 1 d .
C33 C -0.0420(2) 0.3178(4) 0.3361(2) 0.0569(12) Uani 1 1 d .
C52 C 0.3214(3) -0.3014(5) 0.3450(2) 0.0801(16) Uani 1 1 d .
H52 H 0.3431 -0.3726 0.3464 0.096 Uiso 1 1 calc R
C6 C 0.5471(2) 0.8351(4) 0.1653(2) 0.0559(12) Uani 1 1 d .
C31 C 0.1000(2) 0.5499(3) 0.4540(2) 0.0545(11) Uani 1 1 d .
C14 C 0.3784(3) 0.9153(4) 0.0190(2) 0.0764(14) Uani 1 1 d .
H14A H 0.3317 0.9357 0.0294 0.115 Uiso 1 1 calc R
H14B H 0.3787 0.9179 -0.0253 0.115 Uiso 1 1 calc R
H14C H 0.4132 0.9678 0.0382 0.115 Uiso 1 1 calc R
C43 C 0.1036(3) 0.6716(3) 0.4675(2) 0.0540(11) Uani 1 1 d .
C15 C 0.3002(2) 0.7706(4) 0.1713(2) 0.0640(13) Uani 1 1 d .
H15A H 0.2908 0.7373 0.1307 0.096 Uiso 1 1 calc R
H15B H 0.2620 0.7520 0.1955 0.096 Uiso 1 1 calc R
H15C H 0.3446 0.7414 0.1914 0.096 Uiso 1 1 calc R
C42 C 0.2019(2) 0.3566(4) 0.3186(2) 0.0716(14) Uani 1 1 d .
H42A H 0.1569 0.3881 0.3013 0.107 Uiso 1 1 calc R
H42B H 0.2377 0.3722 0.2914 0.107 Uiso 1 1 calc R
H42C H 0.2158 0.3902 0.3585 0.107 Uiso 1 1 calc R
C44 C 0.0479(3) 0.7415(4) 0.4455(2) 0.0741(14) Uani 1 1 d .
H44 H 0.0078 0.7110 0.4224 0.089 Uiso 1 1 calc R
C48 C 0.1623(3) 0.7193(4) 0.5026(2) 0.0688(13) Uani 1 1 d .
H48 H 0.2004 0.6732 0.5180 0.083 Uiso 1 1 calc R
C50 C 0.2195(2) -0.1847(4) 0.3554(2) 0.0630(13) Uani 1 1 d .
H50 H 0.1725 -0.1779 0.3646 0.076 Uiso 1 1 calc R
C23 C 0.2722(3) 1.3105(4) 0.1375(2) 0.0675(13) Uani 1 1 d .
H23 H 0.3201 1.3067 0.1304 0.081 Uiso 1 1 calc R
C41 C 0.1310(3) 0.2195(4) 0.4777(2) 0.0726(14) Uani 1 1 d .
H41A H 0.0936 0.1689 0.4609 0.109 Uiso 1 1 calc R
H41B H 0.1355 0.2159 0.5222 0.109 Uiso 1 1 calc R
H41C H 0.1754 0.1973 0.4631 0.109 Uiso 1 1 calc R
C46 C 0.1091(4) 0.9015(4) 0.4923(3) 0.0844(17) Uani 1 1 d .
H46 H 0.1107 0.9790 0.5008 0.101 Uiso 1 1 calc R
C53 C 0.3581(3) -0.2070(6) 0.3303(2) 0.0800(16) Uani 1 1 d .
H53 H 0.4055 -0.2138 0.3222 0.096 Uiso 1 1 calc R
C19 C 0.4057(4) 0.2348(4) 0.0168(3) 0.0846(17) Uani 1 1 d .
H19 H 0.4050 0.1567 0.0098 0.101 Uiso 1 1 calc R
C18 C 0.4573(3) 0.2801(4) 0.0572(3) 0.0741(14) Uani 1 1 d .
H18 H 0.4919 0.2336 0.0783 0.089 Uiso 1 1 calc R
C25 C 0.1669(3) 1.4206(5) 0.1438(2) 0.0821(16) Uani 1 1 d .
H25 H 0.1437 1.4906 0.1412 0.099 Uiso 1 1 calc R
C27 C 0.1651(2) 1.2219(4) 0.1621(2) 0.0664(13) Uani 1 1 d .
H27 H 0.1398 1.1574 0.1717 0.080 Uiso 1 1 calc R
C45 C 0.0512(3) 0.8566(4) 0.4575(3) 0.0848(16) Uani 1 1 d .
H45 H 0.0138 0.9036 0.4417 0.102 Uiso 1 1 calc R
C54 C 0.3261(2) -0.1020(5) 0.3274(2) 0.0681(13) Uani 1 1 d .
H54 H 0.3518 -0.0386 0.3170 0.082 Uiso 1 1 calc R
C24 C 0.2375(3) 1.4125(4) 0.1333(2) 0.0816(15) Uani 1 1 d .
H24 H 0.2619 1.4775 0.1231 0.098 Uiso 1 1 calc R
C26 C 0.1314(3) 1.3250(5) 0.1580(2) 0.0782(15) Uani 1 1 d .
H26 H 0.0836 1.3299 0.1650 0.094 Uiso 1 1 calc R
C47 C 0.1648(3) 0.8332(4) 0.5147(2) 0.0787(15) Uani 1 1 d .
H47 H 0.2044 0.8643 0.5383 0.094 Uiso 1 1 calc R
C20 C 0.3543(4) 0.3020(5) -0.0140(3) 0.0958(19) Uani 1 1 d .
H20 H 0.3190 0.2699 -0.0421 0.115 Uiso 1 1 calc R
C51 C 0.2514(3) -0.2894(4) 0.3578(2) 0.0757(14) Uani 1 1 d .
H51 H 0.2257 -0.3530 0.3681 0.091 Uiso 1 1 calc R

loop_
_atom_site_aniso_label
_atom_site_aniso_U_11
_atom_site_aniso_U_22
_atom_site_aniso_U_33
_atom_site_aniso_U_23
_atom_site_aniso_U_13
_atom_site_aniso_U_12
S1 0.0788(8) 0.0458(7) 0.0488(7) 0.0000(5) -0.0003(6) 0.0070(6)
S3 0.1022(10) 0.0502(7) 0.0517(7) -0.0021(6) -0.0080(7) 0.0067(7)
S2 0.0389(6) 0.0691(8) 0.0634(8) 0.0022(6) 0.0069(5) -0.0060(5)
S4 0.0387(7) 0.0826(9) 0.0716(8) 0.0003(7) 0.0124(6) -0.0071(6)
F5 0.0572(16) 0.0473(15) 0.119(2) 0.0037(15) 0.0023(14) -0.0115(12)
F3 0.0391(15) 0.0880(19) 0.110(2) -0.0125(16) -0.0046(14) -0.0073(14)
F10 0.0424(18) 0.112(3) 0.179(4) -0.031(2) -0.0025(18) -0.0052(16)
F12 0.0590(17) 0.0522(17) 0.165(3) 0.0129(18) -0.0014(18) -0.0179(14)
F7 0.076(2) 0.0608(19) 0.158(3) 0.0114(19) -0.0260(19) 0.0130(15)
F6 0.0578(16) 0.106(2) 0.0709(18) -0.0373(16) 0.0036(13) -0.0030(14)
C49 0.041(3) 0.074(3) 0.044(3) -0.008(2) 0.006(2) 0.004(2)
F11 0.0731(19) 0.137(3) 0.082(2) -0.048(2) -0.0012(16) -0.0115(18)
F4 0.085(2) 0.091(2) 0.0741(19) 0.0200(17) 0.0003(15) 0.0090(16)
C11 0.034(2) 0.043(2) 0.045(2) -0.0008(19) 0.0092(18) 0.0017(19)
F8 0.070(2) 0.194(4) 0.093(2) 0.015(2) 0.0401(18) 0.013(2)
C9 0.043(2) 0.039(2) 0.047(2) 0.0028(19) 0.0080(19) -0.004(2)
C36 0.040(2) 0.040(2) 0.047(2) 0.0002(19) 0.0064(19) -0.0039(19)
C38 0.039(2) 0.051(3) 0.041(2) -0.0057(19) 0.0070(18) -0.007(2)
C12 0.038(2) 0.048(3) 0.052(3) -0.003(2) 0.0087(19) -0.0020(19)
F9 0.121(3) 0.132(3) 0.082(2) 0.017(2) -0.0076(19) 0.021(2)
C21 0.098(4) 0.045(3) 0.068(3) -0.005(2) -0.008(3) 0.000(3)
F1 0.0653(18) 0.115(2) 0.090(2) -0.0134(18) 0.0347(16) -0.0084(16)
C32 0.046(3) 0.041(2) 0.051(3) 0.008(2) 0.006(2) -0.002(2)
C39 0.042(3) 0.050(3) 0.051(3) -0.010(2) 0.0082(19) -0.003(2)
C2 0.055(3) 0.037(2) 0.050(3) 0.000(2) 0.010(2) 0.006(2)
F2 0.0667(18) 0.0652(19) 0.143(3) -0.0127(18) -0.0126(17) 0.0265(15)
C5 0.045(3) 0.039(2) 0.051(3) 0.005(2) 0.006(2) 0.0035(19)
C29 0.059(3) 0.042(3) 0.046(3) 0.000(2) 0.011(2) 0.005(2)
C40 0.038(3) 0.066(3) 0.046(3) -0.008(2) 0.0082(19) 0.003(2)
C7 0.040(3) 0.059(3) 0.066(3) 0.008(3) 0.001(2) -0.006(2)
C22 0.049(3) 0.063(3) 0.047(3) -0.001(2) 0.003(2) 0.013(2)
C30 0.064(3) 0.042(3) 0.050(3) 0.007(2) 0.007(2) 0.012(2)
C37 0.051(3) 0.059(3) 0.048(3) -0.001(2) 0.007(2) -0.007(2)
C10 0.044(2) 0.048(3) 0.049(3) 0.000(2) 0.0052(19) -0.003(2)
C35 0.047(3) 0.059(3) 0.063(3) -0.011(2) 0.006(2) -0.005(2)
C3 0.061(3) 0.043(3) 0.046(3) 0.004(2) 0.007(2) 0.010(2)
C13 0.043(3) 0.058(3) 0.040(2) -0.001(2) 0.0045(18) 0.001(2)
C1 0.068(3) 0.038(2) 0.048(3) 0.004(2) 0.008(2) 0.007(2)
C34 0.047(3) 0.074(3) 0.092(4) 0.000(3) 0.001(3) -0.002(3)
C8 0.046(3) 0.048(3) 0.056(3) -0.005(2) 0.009(2) -0.005(2)
C28 0.077(3) 0.042(3) 0.046(3) 0.004(2) 0.008(2) 0.007(2)
C17 0.079(3) 0.043(3) 0.075(3) 0.002(2) 0.013(3) 0.005(2)
C16 0.072(3) 0.037(3) 0.048(3) 0.002(2) 0.014(2) 0.004(2)
C4 0.063(3) 0.041(3) 0.044(3) 0.000(2) 0.012(2) 0.004(2)
C33 0.050(3) 0.050(3) 0.073(3) 0.011(2) 0.015(2) 0.009(2)
C52 0.084(4) 0.091(4) 0.064(3) -0.013(3) 0.002(3) 0.040(3)
C6 0.051(3) 0.045(3) 0.073(3) 0.001(2) 0.010(2) 0.009(2)
C31 0.070(3) 0.045(3) 0.048(3) -0.003(2) 0.007(2) 0.001(2)
C14 0.106(4) 0.052(3) 0.069(3) 0.010(3) 0.001(3) 0.010(3)
C43 0.071(3) 0.040(3) 0.053(3) -0.004(2) 0.014(2) -0.001(2)
C15 0.066(3) 0.057(3) 0.070(3) 0.002(2) 0.011(2) -0.017(2)
C42 0.070(3) 0.065(3) 0.083(4) -0.001(3) 0.021(3) -0.017(3)
C44 0.085(4) 0.047(3) 0.090(4) -0.010(3) 0.006(3) 0.006(3)
C48 0.093(4) 0.052(3) 0.062(3) -0.005(2) 0.009(3) -0.001(3)
C50 0.051(3) 0.073(4) 0.064(3) -0.007(3) 0.002(2) 0.014(3)
C23 0.056(3) 0.065(3) 0.082(4) 0.005(3) 0.015(3) 0.014(3)
C41 0.110(4) 0.055(3) 0.051(3) 0.005(2) 0.001(3) 0.013(3)
C46 0.133(5) 0.037(3) 0.085(4) -0.005(3) 0.023(4) -0.004(4)
C53 0.067(4) 0.112(5) 0.061(3) -0.005(3) 0.011(3) 0.036(4)
C19 0.148(6) 0.039(3) 0.070(4) -0.001(3) 0.027(4) -0.005(4)
C18 0.096(4) 0.046(3) 0.082(4) 0.007(3) 0.016(3) 0.010(3)
C25 0.090(4) 0.080(4) 0.075(4) -0.005(3) 0.006(3) 0.043(3)
C27 0.051(3) 0.085(4) 0.066(3) -0.001(3) 0.015(2) 0.018(3)
C45 0.096(4) 0.048(3) 0.109(5) -0.001(3) 0.006(4) 0.011(3)
C54 0.058(3) 0.092(4) 0.056(3) 0.000(3) 0.015(2) 0.017(3)
C24 0.080(4) 0.068(4) 0.098(4) 0.008(3) 0.016(3) 0.023(3)
C26 0.063(3) 0.100(4) 0.074(4) -0.007(3) 0.017(3) 0.032(3)
C47 0.100(4) 0.056(3) 0.080(4) -0.010(3) 0.010(3) -0.016(3)
C20 0.150(6) 0.058(4) 0.073(4) -0.011(3) -0.016(4) -0.018(4)
C51 0.082(4) 0.074(4) 0.070(4) -0.004(3) 0.006(3) 0.014(3)

loop_
_atom_type_symbol
_atom_type_description
_atom_type_scat_dispersion_real
_atom_type_scat_dispersion_imag
_atom_type_scat_source
C C 0.0033 0.0016 'International Tables Vol C Tables 4.2.6.8 and 6.1.1.4'
H H 0.0000 0.0000 'International Tables Vol C Tables 4.2.6.8 and 6.1.1.4'
F F 0.0171 0.0103 'International Tables Vol C Tables 4.2.6.8 and 6.1.1.4'
S S 0.1246 0.1234 'International Tables Vol C Tables 4.2.6.8 and 6.1.1.4'

loop_
_geom_angle_atom_site_label_1
_geom_angle_atom_site_label_2
_geom_angle_atom_site_label_3
_geom_angle
C1 S1 C4 92.9(2)
C28 S3 C31 93.2(2)
C10 S2 C13 93.55(19)
C37 S4 C40 93.5(2)
C50 C49 C54 118.3(4)
C50 C49 C40 120.9(4)
C54 C49 C40 120.7(4)
C10 C11 C12 112.8(3)
C10 C11 C9 125.3(4)
C12 C11 C9 121.9(3)
C5 C9 C11 130.6(4)
C5 C9 C8 109.8(3)
C11 C9 C8 119.6(3)
C32 C36 C38 130.4(4)
C32 C36 C35 110.4(4)
C38 C36 C35 119.2(3)
C37 C38 C39 112.6(4)
C37 C38 C36 124.8(4)
C39 C38 C36 122.5(3)
C13 C12 C11 113.5(4)
C20 C21 C16 120.7(5)
C36 C32 C29 130.2(4)
C36 C32 C33 110.1(4)
C29 C32 C33 119.6(4)
C40 C39 C38 114.1(4)
C1 C2 C3 112.5(4)
C1 C2 C5 124.6(4)
C3 C2 C5 122.9(4)
C9 C5 C2 129.0(4)
C9 C5 C6 110.1(4)
C2 C5 C6 120.8(3)
C28 C29 C30 112.1(4)
C28 C29 C32 124.0(4)
C30 C29 C32 123.8(4)
C39 C40 C49 129.2(4)
C39 C40 S4 109.5(3)
C49 C40 S4 121.3(3)
F3 C7 F4 106.9(3)
F3 C7 C6 114.8(4)
F4 C7 C6 109.1(4)
F3 C7 C8 114.1(4)
F4 C7 C8 109.1(3)
C6 C7 C8 102.7(3)
C27 C22 C23 117.6(4)
C27 C22 C13 121.8(4)
C23 C22 C13 120.6(4)
C31 C30 C29 114.6(4)
C38 C37 C42 129.8(4)
C38 C37 S4 110.3(3)
C42 C37 S4 119.8(3)
C11 C10 C15 130.4(4)
C11 C10 S2 110.4(3)
C15 C10 S2 119.2(3)
F12 C35 F11 104.9(4)
F12 C35 C36 113.1(4)
F11 C35 C36 113.1(3)
F12 C35 C34 109.9(4)
F11 C35 C34 110.5(4)
C36 C35 C34 105.5(4)
C4 C3 C2 113.8(4)
C12 C13 C22 128.3(4)
C12 C13 S2 109.8(3)
C22 C13 S2 121.9(3)
C2 C1 C14 129.2(4)
C2 C1 S1 110.6(3)
C14 C1 S1 120.1(3)
F10 C34 F9 104.1(4)
F10 C34 C33 117.3(4)
F9 C34 C33 107.3(4)
F10 C34 C35 115.8(4)
F9 C34 C35 106.9(4)
C33 C34 C35 104.8(4)
F5 C8 F6 105.0(3)
F5 C8 C9 113.1(3)
F6 C8 C9 113.1(3)
F5 C8 C7 109.5(3)
F6 C8 C7 111.0(4)
C9 C8 C7 105.3(3)
C29 C28 C41 129.8(4)
C29 C28 S3 110.6(3)
C41 C28 S3 119.6(3)
C18 C17 C16 121.6(5)
C17 C16 C21 117.4(4)
C17 C16 C4 120.5(4)
C21 C16 C4 122.2(4)
C3 C4 C16 128.4(4)
C3 C4 S1 110.2(3)
C16 C4 S1 121.4(3)
F7 C33 F8 106.0(4)
F7 C33 C34 111.4(4)
F8 C33 C34 108.0(4)
F7 C33 C32 114.6(4)
F8 C33 C32 111.2(4)
C34 C33 C32 105.4(3)
C53 C52 C51 118.7(5)
F2 C6 F1 105.8(3)
F2 C6 C5 114.7(4)
F1 C6 C5 111.1(4)
F2 C6 C7 111.5(4)
F1 C6 C7 108.2(3)
C5 C6 C7 105.4(3)
C30 C31 C43 128.3(4)
C30 C31 S3 109.5(3)
C43 C31 S3 122.2(3)
C44 C43 C48 118.6(4)
C44 C43 C31 120.0(4)
C48 C43 C31 121.5(4)
C43 C44 C45 120.3(5)
C47 C48 C43 120.7(5)
C51 C50 C49 121.1(5)
C24 C23 C22 120.6(5)
C45 C46 C47 120.2(5)
C52 C53 C54 120.9(5)
C18 C19 C20 120.7(5)
C19 C18 C17 119.7(5)
C26 C25 C24 119.2(5)
C26 C27 C22 120.9(5)
C46 C45 C44 120.2(5)
C53 C54 C49 120.5(5)
C23 C24 C25 120.9(5)
C25 C26 C27 120.9(5)
C46 C47 C48 120.0(5)
C19 C20 C21 119.9(5)
C50 C51 C52 120.5(5)

loop_
_geom_bond_atom_site_label_1
_geom_bond_atom_site_label_2
_geom_bond_distance
S1 C1 1.714(4)
S1 C4 1.717(4)
S3 C28 1.713(4)
S3 C31 1.722(4)
S2 C10 1.707(4)
S2 C13 1.716(4)
S4 C37 1.712(4)
S4 C40 1.719(4)
F5 C8 1.349(4)
F3 C7 1.333(4)
F10 C34 1.294(5)
F12 C35 1.340(5)
F7 C33 1.324(5)
F6 C8 1.353(5)
C49 C50 1.368(6)
C49 C54 1.386(6)
C49 C40 1.475(6)
F11 C35 1.346(5)
F4 C7 1.346(5)
C11 C10 1.369(5)
C11 C12 1.418(5)
C11 C9 1.459(5)
F8 C33 1.338(5)
C9 C5 1.347(5)
C9 C8 1.483(5)
C36 C32 1.347(5)
C36 C38 1.458(5)
C36 C35 1.479(5)
C38 C37 1.365(5)
C38 C39 1.419(5)
C12 C13 1.367(5)
F9 C34 1.395(6)
C21 C20 1.372(7)
C21 C16 1.383(6)
F1 C6 1.363(5)
C32 C29 1.464(6)
C32 C33 1.508(6)
C39 C40 1.360(5)
C2 C1 1.359(5)
C2 C3 1.421(5)
C2 C5 1.468(5)
F2 C6 1.331(5)
C5 C6 1.489(6)
C29 C28 1.362(6)
C29 C30 1.422(5)
C7 C6 1.510(6)
C7 C8 1.516(6)
C22 C27 1.389(6)
C22 C23 1.391(6)
C22 C13 1.463(5)
C30 C31 1.347(5)
C37 C42 1.501(6)
C10 C15 1.495(5)
C35 C34 1.516(6)
C3 C4 1.351(5)
C1 C14 1.488(5)
C34 C33 1.493(6)
C28 C41 1.500(6)
C17 C18 1.372(6)
C17 C16 1.378(6)
C16 C4 1.458(5)
C52 C53 1.363(7)
C52 C51 1.381(7)
C31 C43 1.461(6)
C43 C44 1.374(6)
C43 C48 1.387(6)
C44 C45 1.379(6)
C48 C47 1.365(6)
C50 C51 1.368(6)
C23 C24 1.365(6)
C46 C45 1.360(7)
C46 C47 1.365(7)
C53 C54 1.372(7)
C19 C18 1.343(7)
C19 C20 1.364(7)
C25 C26 1.360(7)
C25 C24 1.372(7)
C27 C26 1.367(6)

loop_
_geom_torsion_atom_site_label_1
_geom_torsion_atom_site_label_2
_geom_torsion_atom_site_label_3
_geom_torsion_atom_site_label_4
_geom_torsion
C10 C11 C9 C5 46.4(6)
C12 C11 C9 C5 -135.6(4)
C10 C11 C9 C8 -135.6(4)
C12 C11 C9 C8 42.3(5)
C32 C36 C38 C37 -47.0(6)
C35 C36 C38 C37 133.0(4)
C32 C36 C38 C39 137.1(4)
C35 C36 C38 C39 -42.9(5)
C10 C11 C12 C13 -0.7(5)
C9 C11 C12 C13 -178.9(3)
C38 C36 C32 C29 -7.1(7)
C35 C36 C32 C29 172.9(4)
C38 C36 C32 C33 176.3(4)
C35 C36 C32 C33 -3.7(5)
C37 C38 C39 C40 1.1(5)
C36 C38 C39 C40 177.5(4)
C11 C9 C5 C2 2.7(7)
C8 C9 C5 C2 -175.4(4)
C11 C9 C5 C6 -179.1(4)
C8 C9 C5 C6 2.8(5)
C1 C2 C5 C9 48.7(6)
C3 C2 C5 C9 -130.0(4)
C1 C2 C5 C6 -129.3(4)
C3 C2 C5 C6 52.1(6)
C36 C32 C29 C28 -46.8(7)
C33 C32 C29 C28 129.5(4)
C36 C32 C29 C30 136.5(4)
C33 C32 C29 C30 -47.1(6)
C38 C39 C40 C49 178.9(4)
C38 C39 C40 S4 -1.0(4)
C50 C49 C40 C39 -10.3(7)
C54 C49 C40 C39 168.7(4)
C50 C49 C40 S4 169.7(3)
C54 C49 C40 S4 -11.4(6)
C37 S4 C40 C39 0.5(3)
C37 S4 C40 C49 -179.4(3)
C28 C29 C30 C31 1.2(6)
C32 C29 C30 C31 178.2(4)
C39 C38 C37 C42 178.5(4)
C36 C38 C37 C42 2.2(7)
C39 C38 C37 S4 -0.7(4)
C36 C38 C37 S4 -176.9(3)
C40 S4 C37 C38 0.1(3)
C40 S4 C37 C42 -179.2(4)
C12 C11 C10 C15 -177.3(4)
C9 C11 C10 C15 0.8(7)
C12 C11 C10 S2 -0.2(4)
C9 C11 C10 S2 177.9(3)
C13 S2 C10 C11 0.8(3)
C13 S2 C10 C15 178.3(3)
C32 C36 C35 F12 -105.5(4)
C38 C36 C35 F12 74.5(5)
C32 C36 C35 F11 135.5(4)
C38 C36 C35 F11 -44.5(5)
C32 C36 C35 C34 14.6(5)
C38 C36 C35 C34 -165.4(4)
C1 C2 C3 C4 -0.6(5)
C5 C2 C3 C4 178.2(4)
C11 C12 C13 C22 -179.7(4)
C11 C12 C13 S2 1.2(4)
C27 C22 C13 C12 -165.5(4)
C23 C22 C13 C12 14.0(7)
C27 C22 C13 S2 13.5(6)
C23 C22 C13 S2 -167.0(3)
C10 S2 C13 C12 -1.2(3)
C10 S2 C13 C22 179.7(3)
C3 C2 C1 C14 -176.4(4)
C5 C2 C1 C14 4.8(7)
C3 C2 C1 S1 0.5(5)
C5 C2 C1 S1 -178.2(3)
C4 S1 C1 C2 -0.3(3)
C4 S1 C1 C14 177.0(4)
F12 C35 C34 F10 -28.0(6)
F11 C35 C34 F10 87.3(5)
C36 C35 C34 F10 -150.1(4)
F12 C35 C34 F9 -143.4(4)
F11 C35 C34 F9 -28.1(5)
C36 C35 C34 F9 94.5(4)
F12 C35 C34 C33 102.9(4)
F11 C35 C34 C33 -141.8(4)
C36 C35 C34 C33 -19.2(5)
C5 C9 C8 F5 101.3(4)
C11 C9 C8 F5 -77.0(4)
C5 C9 C8 F6 -139.5(4)
C11 C9 C8 F6 42.1(5)
C5 C9 C8 C7 -18.1(4)
C11 C9 C8 C7 163.5(3)
F3 C7 C8 F5 28.3(5)
F4 C7 C8 F5 147.8(3)
C6 C7 C8 F5 -96.6(4)
F3 C7 C8 F6 -87.1(4)
F4 C7 C8 F6 32.4(5)
C6 C7 C8 F6 148.0(3)
F3 C7 C8 C9 150.1(4)
F4 C7 C8 C9 -90.4(4)
C6 C7 C8 C9 25.2(4)
C30 C29 C28 C41 176.7(4)
C32 C29 C28 C41 -0.3(7)
C30 C29 C28 S3 -1.0(5)
C32 C29 C28 S3 -178.0(3)
C31 S3 C28 C29 0.4(4)
C31 S3 C28 C41 -177.5(4)
C18 C17 C16 C21 -0.6(7)
C18 C17 C16 C4 179.7(4)
C20 C21 C16 C17 -0.6(7)
C20 C21 C16 C4 179.1(5)
C2 C3 C4 C16 179.1(4)
C2 C3 C4 S1 0.3(5)
C17 C16 C4 C3 -19.2(7)
C21 C16 C4 C3 161.1(4)
C17 C16 C4 S1 159.4(3)
C21 C16 C4 S1 -20.3(6)
C1 S1 C4 C3 0.0(3)
C1 S1 C4 C16 -178.9(3)
F10 C34 C33 F7 -88.0(5)
F9 C34 C33 F7 28.6(5)
C35 C34 C33 F7 142.0(4)
F10 C34 C33 F8 28.0(6)
F9 C34 C33 F8 144.7(4)
C35 C34 C33 F8 -102.0(4)
F10 C34 C33 C32 147.1(4)
F9 C34 C33 C32 -96.3(4)
C35 C34 C33 C32 17.0(5)
C36 C32 C33 F7 -131.7(4)
C29 C32 C33 F7 51.3(5)
C36 C32 C33 F8 108.0(4)
C29 C32 C33 F8 -69.0(5)
C36 C32 C33 C34 -8.8(5)
C29 C32 C33 C34 174.2(4)
C9 C5 C6 F2 136.8(4)
C2 C5 C6 F2 -44.9(6)
C9 C5 C6 F1 -103.2(4)
C2 C5 C6 F1 75.1(5)
C9 C5 C6 C7 13.8(5)
C2 C5 C6 C7 -167.9(4)
F3 C7 C6 F2 86.9(5)
F4 C7 C6 F2 -33.1(5)
C8 C7 C6 F2 -148.7(4)
F3 C7 C6 F1 -29.1(5)
F4 C7 C6 F1 -149.1(3)
C8 C7 C6 F1 95.3(4)
F3 C7 C6 C5 -148.1(4)
F4 C7 C6 C5 92.0(4)
C8 C7 C6 C5 -23.7(4)
C29 C30 C31 C43 180.0(4)
C29 C30 C31 S3 -0.9(5)
C28 S3 C31 C30 0.2(3)
C28 S3 C31 C43 179.5(4)
C30 C31 C43 C44 28.3(7)
S3 C31 C43 C44 -150.8(4)
C30 C31 C43 C48 -152.0(5)
S3 C31 C43 C48 29.0(6)
C48 C43 C44 C45 0.9(7)
C31 C43 C44 C45 -179.3(5)
C44 C43 C48 C47 -0.3(7)
C31 C43 C48 C47 180.0(4)
C54 C49 C50 C51 -1.2(7)
C40 C49 C50 C51 177.7(4)
C27 C22 C23 C24 0.2(7)
C13 C22 C23 C24 -179.3(4)
C51 C52 C53 C54 -0.9(8)
C20 C19 C18 C17 -0.7(8)
C16 C17 C18 C19 1.2(7)
C23 C22 C27 C26 -0.6(7)
C13 C22 C27 C26 179.0(4)
C47 C46 C45 C44 1.1(8)
C43 C44 C45 C46 -1.3(8)
C52 C53 C54 C49 0.4(7)
C50 C49 C54 C53 0.7(7)
C40 C49 C54 C53 -178.3(4)
C22 C23 C24 C25 0.3(8)
C26 C25 C24 C23 -0.6(8)
C24 C25 C26 C27 0.3(8)
C22 C27 C26 C25 0.3(8)
C45 C46 C47 C48 -0.4(8)
C43 C48 C47 C46 0.0(7)
C18 C19 C20 C21 -0.5(9)
C16 C21 C20 C19 1.2(8)
C49 C50 C51 C52 0.8(8)
C53 C52 C51 C50 0.3(8)
